data_7227152
loop_
_publ_author_name
'Guo, Hai-Yang'
'Zhang, Ting-Ting'
'Lin, Po-Han'
'Xiao-Zhang, Xiao-Zhang'
'Cui, Xiao-Bing'
'Huo, Qi-Sheng'
'Xu, Ji-Qing'

_publ_section_title
;
 Preparation, structure and characterization of a series of vanadates
;
_journal_issue 2
_journal_name_full CrystEngComm
_journal_page_first 265
_journal_paper_doi 10.1039/C6CE02205G
_journal_volume 19
_journal_year 2017
_chemical_formula_sum 'C51 H82 Cl N16 O42 V16 Zn3.5'
_chemical_formula_weight 2670.61
_space_group_crystal_system triclinic
_space_group_IT_number 2
_space_group_name_Hall '-P 1'
_space_group_name_H-M_alt 'P -1'
_symmetry_space_group_name_Hall '-P 1'
_symmetry_space_group_name_H-M 'P -1'
_atom_sites_solution_hydrogens geom
_audit_creation_method SHELXL-2014/7
_audit_update_record
;
2016-10-13 deposited with the CCDC.
2016-11-21 downloaded from the CCDC.
;
_cell_angle_alpha 106.6560(10)
_cell_angle_beta 92.9500(10)
_cell_angle_gamma 110.7850(10)
_cell_formula_units_Z 2
_cell_length_a 13.3655(9)
_cell_length_b 17.7584(11)
_cell_length_c 21.0540(14)
_cell_measurement_reflns_used 6615
_cell_measurement_temperature 293(2)
_cell_measurement_theta_max 27.5389
_cell_measurement_theta_min 2.3836
_cell_volume 4410.0(5)
_computing_cell_refinement 'Bruker SMART'
_computing_data_collection 'Bruker SMART'
_computing_data_reduction 'Bruker SAINT'
_computing_molecular_graphics 'SHELXL-2014/7 (Sheldrick, 2014)'
_computing_publication_material 'SHELXL-2014/7 (Sheldrick, 2014)'
_computing_structure_refinement 'SHELXL-2014/7 (Sheldrick, 2014)'
_computing_structure_solution 'SHELXL-2014/7 (Sheldrick, 2014)'
_diffrn_ambient_temperature 293(2)
_diffrn_measured_fraction_theta_full 0.992
_diffrn_measured_fraction_theta_max 0.935
_diffrn_measurement_device_type 'CCD area detector'
_diffrn_measurement_method 'phi and omega scans'
_diffrn_radiation_type MoK\a
_diffrn_radiation_wavelength 0.71073
_diffrn_reflns_av_R_equivalents 0.0246
_diffrn_reflns_av_unetI/netI 0.0665
_diffrn_reflns_Laue_measured_fraction_full 0.992
_diffrn_reflns_Laue_measured_fraction_max 0.935
_diffrn_reflns_limit_h_max 17
_diffrn_reflns_limit_h_min -13
_diffrn_reflns_limit_k_max 14
_diffrn_reflns_limit_k_min -23
_diffrn_reflns_limit_l_max 28
_diffrn_reflns_limit_l_min -21
_diffrn_reflns_number 28362
_diffrn_reflns_point_group_measured_fraction_full 0.992
_diffrn_reflns_point_group_measured_fraction_max 0.935
_diffrn_reflns_theta_full 25.242
_diffrn_reflns_theta_max 28.365
_diffrn_reflns_theta_min 1.877
_exptl_absorpt_coefficient_mu 2.662
_exptl_absorpt_correction_T_max 0.713
_exptl_absorpt_correction_T_min 0.586
_exptl_absorpt_correction_type empirical
_exptl_crystal_colour black
_exptl_crystal_density_diffrn 2.011
_exptl_crystal_description block
_exptl_crystal_F_000 2652
_exptl_crystal_size_max 0.200
_exptl_crystal_size_mid 0.160
_exptl_crystal_size_min 0.140
_refine_diff_density_max 2.880
_refine_diff_density_min -1.843
_refine_diff_density_rms 0.136
_refine_ls_extinction_method none
_refine_ls_goodness_of_fit_ref 1.051
_refine_ls_hydrogen_treatment constr
_refine_ls_matrix_type full
_refine_ls_number_parameters 1186
_refine_ls_number_reflns 20617
_refine_ls_number_restraints 37
_refine_ls_restrained_S_all 1.088
_refine_ls_R_factor_all 0.0989
_refine_ls_R_factor_gt 0.0604
_refine_ls_shift/su_max 0.001
_refine_ls_shift/su_mean 0.000
_refine_ls_structure_factor_coef Fsqd
_refine_ls_weighting_details 'w=1/[\s^2^(Fo^2^)+(0.0860P)^2^+6.8878P] where P=(Fo^2^+2Fc^2^)/3'
_refine_ls_weighting_scheme calc
_refine_ls_wR_factor_gt 0.1546
_refine_ls_wR_factor_ref 0.1761
_reflns_Friedel_coverage 0.000
_reflns_number_gt 13776
_reflns_number_total 20617
_reflns_threshold_expression 'I > 2\s(I)'
_cod_data_source_file c6ce02205g2.cif
_cod_data_source_block shelx_1
_cod_depositor_comments 'Adding full bibliography for 7227152--7227155.cif.'
_cod_original_formula_sum 'C51 H82 Cl N16 O42 V16 Zn3.50'
_cod_database_code 7227152
_shelx_shelxl_version_number 2014/7
_shelx_space_group_comment
;
The symmetry employed for this shelxl refinement is uniquely defined
by the following loop, which should always be used as a source of
symmetry information in preference to the above space-group names.
They are only intended as comments.
;
_shelx_estimated_absorpt_t_min 0.618
_shelx_estimated_absorpt_t_max 0.707

loop_
_space_group_symop_operation_xyz
'x, y, z'
'-x, -y, -z'

loop_
_atom_site_label
_atom_site_type_symbol
_atom_site_fract_x
_atom_site_fract_y
_atom_site_fract_z
_atom_site_U_iso_or_equiv
_atom_site_adp_type
_atom_site_occupancy
_atom_site_site_symmetry_order
_atom_site_calc_flag
_atom_site_refinement_flags_posn
_atom_site_refinement_flags_adp
_atom_site_refinement_flags_occupancy
V1 V 0.65873(7) 0.97835(5) -0.11369(4) 0.01886(18) Uani 1 1 d . . .
V2 V 0.42620(7) 0.88742(6) -0.24856(5) 0.02180(19) Uani 1 1 d . . .
V3 V 0.82624(7) 1.10979(6) -0.15916(5) 0.0224(2) Uani 1 1 d . . .
V4 V 0.73597(8) 0.79525(6) -0.15934(5) 0.0237(2) Uani 1 1 d . . .
V5 V 0.52013(7) 0.79479(6) -0.18329(5) 0.0232(2) Uani 1 1 d . . .
V6 V 0.75709(8) 1.07417(6) -0.33305(5) 0.0259(2) Uani 1 1 d . . .
V7 V 0.60856(8) 1.07816(6) -0.23035(5) 0.0224(2) Uani 1 1 d . . .
V8 V 0.92959(8) 0.99478(6) -0.14121(5) 0.0251(2) Uani 1 1 d . . .
V9 V 0.54882(8) 0.92025(6) -0.39406(4) 0.0241(2) Uani 1 1 d . . .
V10 V 0.45073(8) 0.75929(6) -0.35860(5) 0.0284(2) Uani 1 1 d . . .
V11 V 0.97183(8) 1.01608(6) -0.27637(5) 0.0278(2) Uani 1 1 d . . .
V12 V 0.65688(9) 0.69352(6) -0.30112(5) 0.0307(2) Uani 1 1 d . . .
V13 V 0.82496(9) 0.94097(7) -0.41027(5) 0.0344(2) Uani 1 1 d . . .
V14 V 0.62906(11) 0.73912(8) -0.42597(5) 0.0435(3) Uani 1 1 d . . .
V15 V 0.84959(12) 0.79292(10) -0.39743(7) 0.0428(3) Uani 0.8 1 d . . P
V16 V 0.92716(12) 0.82644(9) -0.23669(8) 0.0415(3) Uani 0.8 1 d . . P
V17 V 0.8896(2) 0.8317(2) -0.29609(14) 0.0410(7) Uani 0.4 1 d D . P
O35 O 0.4463(3) 0.8707(2) -0.33933(18) 0.0239(8) Uani 1 1 d . . .
O34 O 0.6049(3) 1.0327(2) -0.32390(18) 0.0238(8) Uani 1 1 d . . .
O33 O 0.6588(3) 0.8655(2) -0.12392(18) 0.0221(8) Uani 1 1 d . . .
O32 O 0.8163(3) 1.0293(2) -0.11043(17) 0.0213(7) Uani 1 1 d . . .
O30 O 0.6728(3) 1.0670(2) -0.15370(18) 0.0228(8) Uani 1 1 d . . .
O29 O 0.4404(3) 0.7740(2) -0.26852(19) 0.0265(8) Uani 1 1 d . . .
O28 O 0.5135(3) 0.9058(2) -0.16639(18) 0.0227(8) Uani 1 1 d . . .
O27 O 0.7767(3) 1.1216(2) -0.23809(19) 0.0280(8) Uani 1 1 d . . .
O26 O 0.6374(3) 1.0125(3) -0.03757(19) 0.0294(9) Uani 1 1 d . . .
O25 O 0.5389(3) 0.8017(3) -0.42066(19) 0.0316(9) Uani 1 1 d . . .
O24 O 0.2985(3) 0.8632(2) -0.24325(19) 0.0275(8) Uani 1 1 d . . .
O23 O 0.9769(4) 0.9427(2) -0.22220(19) 0.0313(9) Uani 1 1 d . . .
O22 O 0.5448(3) 0.7007(2) -0.36026(19) 0.0318(9) Uani 1 1 d . . .
O21 O 1.0361(3) 1.0452(3) -0.0832(2) 0.0324(9) Uani 1 1 d . . .
O20 O 0.7928(3) 0.7560(3) -0.2388(2) 0.0394(11) Uani 1 1 d . . .
O19 O 0.4768(3) 1.0053(2) -0.23140(18) 0.0240(8) Uani 1 1 d . . .
O18 O 0.9336(3) 1.0731(2) -0.19319(19) 0.0267(8) Uani 1 1 d . . .
O17 O 0.5941(3) 1.1673(2) -0.2112(2) 0.0328(9) Uani 1 1 d . . .
O16 O 0.7397(4) 0.7426(3) -0.1100(2) 0.0368(10) Uani 1 1 d . . .
O15 O 0.8844(4) 1.2047(3) -0.1065(2) 0.0362(10) Uani 1 1 d . . .
O14 O 0.6997(3) 0.9674(3) -0.40793(18) 0.0291(9) Uani 1 1 d . . .
O13 O 0.4779(4) 0.9255(3) -0.4550(2) 0.0398(10) Uani 1 1 d . . .
O12 O 0.8802(3) 1.0442(3) -0.3317(2) 0.0343(10) Uani 1 1 d . . .
O11 O 0.5980(3) 0.7291(2) -0.22273(19) 0.0267(8) Uani 1 1 d . . .
O10 O 0.6296(5) 0.5936(3) -0.3158(2) 0.0502(13) Uani 1 1 d . . .
O9 O 0.3357(4) 0.6907(3) -0.4007(2) 0.0482(12) Uani 1 1 d . . .
O8 O 0.4373(3) 0.7455(3) -0.1427(2) 0.0361(10) Uani 1 1 d . . .
O7 O 0.7827(4) 1.1520(3) -0.3633(2) 0.0413(11) Uani 1 1 d . . .
O6 O 1.0961(4) 1.0725(3) -0.2761(2) 0.0451(11) Uani 1 1 d . . .
O5 O 0.7412(4) 0.8242(3) -0.4431(2) 0.0385(11) Uani 1 1 d . . .
O4 O 0.9252(3) 0.9158(3) -0.3595(2) 0.0423(11) Uani 1 1 d . . .
O3 O 0.8680(4) 0.8886(3) -0.1346(3) 0.0462(12) Uani 1 1 d . . .
N10 N 0.7273(4) 0.8966(3) 0.0248(2) 0.0315(11) Uani 1 1 d . . .
H10B H 0.7276 0.8872 -0.0191 0.038 Uiso 1 1 calc R U .
H10C H 0.7874 0.8943 0.0429 0.038 Uiso 1 1 calc R U .
O2 O 0.7328(4) 0.7227(4) -0.3729(2) 0.0558(14) Uani 1 1 d . . .
N9 N 0.5643(4) 0.9423(3) 0.0796(3) 0.0382(12) Uani 1 1 d . . .
H9B H 0.5625 0.9419 0.1217 0.046 Uiso 1 1 calc R U .
H9C H 0.5175 0.9639 0.0691 0.046 Uiso 1 1 calc R U .
O1 O 0.5801(5) 0.6571(4) -0.4935(2) 0.0668(17) Uani 1 1 d . . .
N8 N 0.8732(4) 1.0879(3) 0.0487(3) 0.0358(12) Uani 1 1 d . . .
H8B H 0.9277 1.0897 0.0761 0.043 Uiso 1 1 calc R U .
H8C H 0.8790 1.0637 0.0065 0.043 Uiso 1 1 calc R U .
OW1 O 0.7910(4) 1.0243(3) 0.1722(2) 0.0445(12) Uani 1 1 d . . .
O39 O 0.8786(5) 0.9644(4) -0.4721(3) 0.0604(15) Uani 1 1 d . . .
O37 O 1.0185(5) 0.8058(4) -0.2004(3) 0.0816(19) Uani 1 1 d . . .
O36 O 0.8957(6) 0.7467(4) -0.4596(3) 0.082(2) Uani 1 1 d . . .
N7 N 0.7084(5) 1.1354(3) 0.0979(3) 0.0426(14) Uani 1 1 d . . .
H7A H 0.6523 1.1324 0.0712 0.051 Uiso 1 1 calc R U .
H7B H 0.6960 1.1487 0.1400 0.051 Uiso 1 1 calc R U .
N5 N 1.1198(4) 0.5297(3) -0.2353(3) 0.0321(11) Uani 1 1 d . . .
N3 N 1.1263(5) 0.5048(3) -0.0917(3) 0.0355(12) Uani 1 1 d . . .
C26 C 1.0181(5) 0.5257(4) -0.2520(3) 0.0277(12) Uani 1 1 d . . .
N2 N 1.2938(4) 0.4733(3) -0.1898(3) 0.0368(12) Uani 1 1 d . . .
N4 N 1.1253(4) 0.3460(3) -0.1353(3) 0.0335(11) Uani 1 1 d . . .
N1 N 1.1347(4) 0.3376(3) -0.2833(3) 0.0371(12) Uani 1 1 d . . .
N6 N 0.9514(4) 0.3963(3) -0.2255(3) 0.0309(11) Uani 1 1 d . . .
C11 C 1.3231(5) 0.4286(4) -0.2448(3) 0.0351(14) Uani 1 1 d . . .
C25 C 1.2035(5) 0.5948(4) -0.2422(4) 0.0403(15) Uani 1 1 d . . .
H25A H 1.2736 0.5980 -0.2314 0.048 Uiso 1 1 calc R U .
C28 C 0.9978(5) 0.5868(4) -0.2752(3) 0.0357(14) Uani 1 1 d . . .
C35 C 0.9284(5) 0.4539(4) -0.2482(3) 0.0286(12) Uani 1 1 d . . .
C22 C 1.1259(6) 0.2681(4) -0.1568(4) 0.0420(16) Uani 1 1 d . . .
H22A H 1.1078 0.2384 -0.2027 0.050 Uiso 1 1 calc R U .
N14 N 0.7128(5) -0.0202(4) 0.3189(3) 0.0519(16) Uani 1 1 d . . .
H14B H 0.6730 -0.0058 0.2930 0.062 Uiso 1 1 calc R U .
H14C H 0.7677 -0.0263 0.2988 0.062 Uiso 1 1 calc R U .
C27 C 1.0890(6) 0.6546(4) -0.2801(3) 0.0403(16) Uani 1 1 d . . .
H27A H 1.0799 0.6974 -0.2939 0.048 Uiso 1 1 calc R U .
C31 C 0.8229(5) 0.4462(4) -0.2667(3) 0.0380(15) Uani 1 1 d . . .
C13 C 1.1190(7) 0.5802(4) -0.0708(4) 0.0480(18) Uani 1 1 d . . .
H13A H 1.1014 0.6024 -0.1027 0.058 Uiso 1 1 calc R U .
C20 C 1.1794(6) 0.2712(4) -0.0466(4) 0.0488(18) Uani 1 1 d . . .
H20A H 1.1986 0.2461 -0.0173 0.059 Uiso 1 1 calc R U .
C23 C 1.1517(5) 0.3885(4) -0.0681(3) 0.0350(14) Uani 1 1 d . . .
C12 C 1.2381(6) 0.3563(4) -0.2936(3) 0.0360(14) Uani 1 1 d . . .
C24 C 1.1490(5) 0.4717(4) -0.0444(3) 0.0345(14) Uani 1 1 d . . .
C7 C 1.4318(6) 0.4514(5) -0.2540(4) 0.0445(17) Uani 1 1 d . . .
C21 C 1.1527(6) 0.2287(4) -0.1131(4) 0.0430(16) Uani 1 1 d . . .
H21A H 1.1519 0.1740 -0.1300 0.052 Uiso 1 1 calc R U .
C34 C 0.8674(5) 0.3271(4) -0.2244(3) 0.0376(15) Uani 1 1 d . . .
H34A H 0.8817 0.2869 -0.2095 0.045 Uiso 1 1 calc R U .
C6 C 1.4563(8) 0.4013(6) -0.3128(5) 0.065(3) Uani 1 1 d . . .
H6A H 1.5279 0.4159 -0.3197 0.078 Uiso 1 1 calc R U .
C42 C 0.5358(6) 0.8553(5) 0.0331(4) 0.0503(18) Uani 1 1 d . . .
H42A H 0.5204 0.8571 -0.0124 0.060 Uiso 1 1 calc R U .
C19 C 1.1785(6) 0.3535(4) -0.0211(4) 0.0409(16) Uani 1 1 d . . .
C17 C 1.1999(9) 0.4790(5) 0.0713(4) 0.071(3) Uani 1 1 d . . .
H17A H 1.2162 0.5087 0.1172 0.086 Uiso 1 1 calc R U .
N16 N 0.3468(8) 0.4842(6) 0.4489(5) 0.090(3) Uani 1 1 d . U .
C33 C 0.7612(6) 0.3137(4) -0.2444(4) 0.0502(19) Uani 1 1 d . . .
H33A H 0.7058 0.2641 -0.2441 0.060 Uiso 1 1 calc R U .
C10 C 1.3711(6) 0.5414(4) -0.1444(4) 0.0466(17) Uani 1 1 d . . .
H10A H 1.3508 0.5716 -0.1070 0.056 Uiso 1 1 calc R U .
OW3 O 0.9126(5) 0.0615(5) 0.4422(3) 0.0775(19) Uani 1 1 d . . .
N13 N 0.6689(6) -0.0221(5) 0.4457(3) 0.0598(18) Uani 1 1 d . . .
H13B H 0.7005 -0.0227 0.4837 0.072 Uiso 1 1 calc R U .
H13C H 0.6076 -0.0145 0.4527 0.072 Uiso 1 1 calc R U .
C32 C 0.7361(6) 0.3718(5) -0.2645(4) 0.0498(18) Uani 1 1 d . . .
H32A H 0.6641 0.3634 -0.2765 0.060 Uiso 1 1 calc R U .
C16 C 1.1710(7) 0.5167(5) 0.0249(4) 0.0503(19) Uani 1 1 d . . .
C18 C 1.2038(8) 0.4011(5) 0.0490(4) 0.062(2) Uani 1 1 d . . .
H18A H 1.2233 0.3781 0.0797 0.074 Uiso 1 1 calc R U .
C29 C 0.8896(6) 0.5794(5) -0.2899(4) 0.0493(18) Uani 1 1 d . . .
H29A H 0.8766 0.6220 -0.3019 0.059 Uiso 1 1 calc R U .
C5 C 1.3774(8) 0.3335(6) -0.3584(4) 0.059(2) Uani 1 1 d . . .
H5A H 1.3958 0.3025 -0.3963 0.070 Uiso 1 1 calc R U .
C126 C 1.1905(6) 0.6572(4) -0.2644(4) 0.0448(17) Uani 1 1 d . . .
H12A H 1.2509 0.7009 -0.2687 0.054 Uiso 1 1 calc R U .
C1 C 1.0582(7) 0.2701(5) -0.3268(4) 0.0513(18) Uani 1 1 d . . .
H1A H 0.9865 0.2572 -0.3203 0.062 Uiso 1 1 calc R U .
C8 C 1.5095(6) 0.5248(6) -0.2049(5) 0.061(2) Uani 1 1 d . . .
H8A H 1.5819 0.5429 -0.2103 0.074 Uiso 1 1 calc R U .
C43 C 0.6309(6) 0.8315(4) 0.0352(4) 0.0458(17) Uani 1 1 d . . .
H43A H 0.6458 0.8250 0.0785 0.055 Uiso 1 1 calc R U .
H43B H 0.6148 0.7772 0.0006 0.055 Uiso 1 1 calc R U .
C9 C 1.4807(6) 0.5691(5) -0.1505(5) 0.061(2) Uani 1 1 d . . .
H9A H 1.5324 0.6167 -0.1180 0.073 Uiso 1 1 calc R U .
C15 C 1.1649(8) 0.5972(5) 0.0449(4) 0.063(2) Uani 1 1 d . . .
H15A H 1.1801 0.6293 0.0903 0.076 Uiso 1 1 calc R U .
C30 C 0.8043(6) 0.5108(5) -0.2870(4) 0.0490(18) Uani 1 1 d . . .
H30A H 0.7337 0.5060 -0.2983 0.059 Uiso 1 1 calc R U .
C14 C 1.1368(8) 0.6284(5) -0.0018(4) 0.061(2) Uani 1 1 d . . .
H14A H 1.1293 0.6805 0.0113 0.073 Uiso 1 1 calc R U .
C39 C 0.8049(7) 1.1991(5) 0.0926(5) 0.069(3) Uani 1 1 d . . .
H39A H 0.7843 1.2343 0.0713 0.083 Uiso 1 1 calc R U .
H39B H 0.8422 1.2351 0.1379 0.083 Uiso 1 1 calc R U .
C41 C 0.4354(7) 0.7895(6) 0.0435(5) 0.069(3) Uani 1 1 d . . .
H41A H 0.4221 0.7347 0.0115 0.104 Uiso 1 1 calc R U .
H41B H 0.4461 0.7873 0.0883 0.104 Uiso 1 1 calc R U .
H41C H 0.3743 0.8046 0.0373 0.104 Uiso 1 1 calc R U .
N12 N 0.8419(7) 0.1809(5) 0.3798(4) 0.081(2) Uani 1 1 d . . .
H12B H 0.9009 0.1784 0.3630 0.097 Uiso 1 1 calc R U .
H12C H 0.7944 0.1775 0.3468 0.097 Uiso 1 1 calc R U .
C4 C 1.2659(7) 0.3081(5) -0.3499(4) 0.0462(18) Uani 1 1 d . . .
N11 N 0.7803(10) 0.1763(6) 0.4984(5) 0.112(4) Uani 1 1 d . . .
H11A H 0.7152 0.1793 0.4986 0.134 Uiso 1 1 calc R U .
H11B H 0.7979 0.1668 0.5358 0.134 Uiso 1 1 calc R U .
C52 C 0.2790(9) 0.4938(7) 0.4968(6) 0.086(3) Uani 1 1 d . U .
H52A H 0.3027 0.5560 0.5134 0.104 Uiso 1 1 calc R U .
C38 C 0.9868(8) 1.2359(6) 0.0585(6) 0.081(3) Uani 1 1 d . . .
H38A H 1.0269 1.2071 0.0321 0.121 Uiso 1 1 calc R U .
H38B H 0.9785 1.2771 0.0397 0.121 Uiso 1 1 calc R U .
H38C H 1.0252 1.2643 0.1039 0.121 Uiso 1 1 calc R U .
C37 C 0.8785(10) 1.1733(6) 0.0581(7) 0.098(4) Uani 1 1 d . . .
H37A H 0.8449 1.1637 0.0125 0.118 Uiso 1 1 calc R U .
C3 C 1.1823(8) 0.2378(5) -0.3955(4) 0.061(2) Uani 1 1 d . . .
H3A H 1.1969 0.2058 -0.4346 0.073 Uiso 1 1 calc R U .
C2 C 1.0802(8) 0.2167(5) -0.3826(4) 0.066(2) Uani 1 1 d . . .
H2A H 1.0247 0.1671 -0.4105 0.079 Uiso 1 1 calc R U .
C46 C 0.8709(8) 0.2614(6) 0.4327(5) 0.072(3) Uani 1 1 d . . .
H46A H 0.9465 0.2962 0.4349 0.086 Uiso 1 1 calc R U .
H46B H 0.8274 0.2910 0.4217 0.086 Uiso 1 1 calc R U .
C49 C 0.6467(12) -0.0993(7) 0.3293(5) 0.103(4) Uani 1 1 d . . .
H49A H 0.5755 -0.0964 0.3213 0.124 Uiso 1 1 calc R U .
C48 C 0.6296(8) -0.1765(6) 0.2699(6) 0.081(3) Uani 1 1 d . . .
H48A H 0.6326 -0.1614 0.2295 0.121 Uiso 1 1 calc R U .
H48B H 0.6854 -0.1974 0.2757 0.121 Uiso 1 1 calc R U .
H48C H 0.5599 -0.2201 0.2665 0.121 Uiso 1 1 calc R U .
C51 C 0.1635(18) 0.4689(12) 0.4844(11) 0.214(9) Uani 1 1 d . U .
H51A H 0.1383 0.4831 0.5264 0.321 Uiso 1 1 calc R U .
H51B H 0.1455 0.4984 0.4568 0.321 Uiso 1 1 calc R U .
H51C H 0.1294 0.4086 0.4617 0.321 Uiso 1 1 calc R U .
C47 C 0.6469(13) -0.1004(7) 0.3925(6) 0.121(6) Uani 1 1 d . . .
H47A H 0.7002 -0.1228 0.4022 0.145 Uiso 1 1 calc R U .
H47B H 0.5764 -0.1406 0.3942 0.145 Uiso 1 1 calc R U .
C45 C 0.8555(15) 0.2525(8) 0.4975(6) 0.145(7) Uani 1 1 d . . .
H45A H 0.9216 0.2435 0.5084 0.174 Uiso 1 1 calc R U .
C44 C 0.8794(11) 0.3352(8) 0.5543(6) 0.112(4) Uani 1 1 d . . .
H44A H 0.9338 0.3812 0.5449 0.168 Uiso 1 1 calc R U .
H44B H 0.8142 0.3461 0.5581 0.168 Uiso 1 1 calc R U .
H44C H 0.9053 0.3305 0.5958 0.168 Uiso 1 1 calc R U .
N15 N 0.4176(6) 0.5130(4) 0.5814(3) 0.0603(19) Uani 1 1 d . . .
C50 C 0.3014(9) 0.4774(7) 0.5605(6) 0.083(3) Uani 1 1 d . U .
H50A H 0.2674 0.5039 0.5948 0.100 Uiso 1 1 calc R U .
H50B H 0.2725 0.4166 0.5531 0.100 Uiso 1 1 calc R U .
O5W O 0.3941(7) 0.6667(7) -0.5737(4) 0.135(4) Uani 1 1 d . . .
O4W O 0.4001(8) 0.8150(7) -0.5912(4) 0.141(4) Uani 1 1 d . . .
Cl1 Cl 0.70604(15) 0.90188(11) -0.27165(8) 0.0456(4) Uani 1 1 d . . .
O38 O 0.9602(6) 0.7884(3) -0.3177(3) 0.089(2) Uani 1 1 d D . .
Zn1 Zn 0.72343(7) 1.01647(5) 0.06998(4) 0.03763(19) Uani 1 1 d . . .
Zn2 Zn 1.11890(6) 0.42748(4) -0.19454(4) 0.03172(17) Uani 1 1 d . . .
Zn3 Zn 0.77271(7) 0.07530(6) 0.41488(4) 0.0479(2) Uani 1 1 d . . .
Zn4 Zn 0.5000 0.5000 0.5000 0.0429(7) Uani 0.5 2 d S U P
Zn4A Zn 0.4682(3) 0.4638(2) 0.50061(18) 0.0384(8) Uani 0.25 1 d . U P

loop_
_atom_site_aniso_label
_atom_site_aniso_U_11
_atom_site_aniso_U_22
_atom_site_aniso_U_33
_atom_site_aniso_U_23
_atom_site_aniso_U_13
_atom_site_aniso_U_12
V1 0.0205(5) 0.0202(4) 0.0173(4) 0.0057(3) 0.0040(3) 0.0097(4)
V2 0.0167(4) 0.0259(5) 0.0247(4) 0.0090(4) 0.0046(4) 0.0097(4)
V3 0.0211(5) 0.0185(4) 0.0267(5) 0.0067(4) 0.0024(4) 0.0074(4)
V4 0.0251(5) 0.0250(5) 0.0257(5) 0.0097(4) 0.0041(4) 0.0139(4)
V5 0.0205(5) 0.0204(4) 0.0296(5) 0.0100(4) 0.0044(4) 0.0076(4)
V6 0.0267(5) 0.0303(5) 0.0282(5) 0.0161(4) 0.0107(4) 0.0136(4)
V7 0.0267(5) 0.0219(5) 0.0241(5) 0.0090(4) 0.0064(4) 0.0143(4)
V8 0.0234(5) 0.0272(5) 0.0231(5) 0.0012(4) -0.0024(4) 0.0144(4)
V9 0.0255(5) 0.0325(5) 0.0191(4) 0.0090(4) 0.0036(4) 0.0164(4)
V10 0.0292(5) 0.0223(5) 0.0278(5) 0.0008(4) -0.0021(4) 0.0098(4)
V11 0.0199(5) 0.0325(5) 0.0338(5) 0.0145(4) 0.0047(4) 0.0102(4)
V12 0.0336(6) 0.0310(5) 0.0313(5) 0.0058(4) 0.0032(4) 0.0207(5)
V13 0.0353(6) 0.0532(7) 0.0307(5) 0.0211(5) 0.0187(5) 0.0278(5)
V14 0.0679(9) 0.0530(7) 0.0221(5) 0.0024(5) 0.0077(5) 0.0456(7)
V15 0.0390(8) 0.0485(9) 0.0400(8) 0.0050(7) 0.0083(6) 0.0234(7)
V16 0.0339(8) 0.0397(8) 0.0494(8) 0.0124(7) -0.0008(6) 0.0154(6)
V17 0.0419(17) 0.0505(17) 0.0345(15) 0.0097(13) 0.0048(12) 0.0261(14)
O35 0.023(2) 0.0231(19) 0.0239(19) 0.0032(15) 0.0017(15) 0.0106(16)
O34 0.021(2) 0.030(2) 0.0245(19) 0.0097(16) 0.0066(15) 0.0134(16)
O33 0.0223(19) 0.0207(18) 0.0240(18) 0.0085(15) 0.0027(15) 0.0082(15)
O32 0.0186(19) 0.0228(18) 0.0212(18) 0.0061(15) 0.0035(14) 0.0074(15)
O30 0.0206(19) 0.0230(19) 0.0277(19) 0.0106(16) 0.0038(15) 0.0100(15)
O29 0.021(2) 0.0236(19) 0.032(2) 0.0061(16) 0.0044(16) 0.0067(16)
O28 0.023(2) 0.0220(19) 0.0253(19) 0.0081(15) 0.0038(15) 0.0106(15)
O27 0.028(2) 0.027(2) 0.033(2) 0.0139(17) 0.0032(17) 0.0116(17)
O26 0.032(2) 0.036(2) 0.025(2) 0.0080(17) 0.0095(17) 0.0188(18)
O25 0.038(2) 0.035(2) 0.025(2) 0.0049(17) 0.0037(17) 0.0222(19)
O24 0.019(2) 0.032(2) 0.032(2) 0.0114(17) 0.0076(16) 0.0088(16)
O23 0.045(3) 0.030(2) 0.023(2) 0.0075(17) 0.0055(18) 0.0211(19)
O22 0.040(3) 0.027(2) 0.028(2) 0.0014(17) 0.0005(18) 0.0193(19)
O21 0.027(2) 0.033(2) 0.034(2) 0.0050(18) -0.0041(17) 0.0135(18)
O20 0.030(2) 0.063(3) 0.023(2) -0.001(2) 0.0016(17) 0.027(2)
O19 0.024(2) 0.0232(19) 0.0267(19) 0.0091(16) 0.0059(16) 0.0100(16)
O18 0.022(2) 0.028(2) 0.030(2) 0.0113(17) 0.0040(16) 0.0093(16)
O17 0.030(2) 0.028(2) 0.047(2) 0.0168(19) 0.0118(19) 0.0156(18)
O16 0.038(3) 0.038(2) 0.049(3) 0.028(2) 0.009(2) 0.020(2)
O15 0.036(3) 0.025(2) 0.038(2) 0.0014(18) -0.0021(19) 0.0091(19)
O14 0.030(2) 0.042(2) 0.0233(19) 0.0122(17) 0.0114(17) 0.0216(19)
O13 0.041(3) 0.053(3) 0.031(2) 0.015(2) 0.0003(19) 0.025(2)
O12 0.032(2) 0.044(3) 0.043(2) 0.026(2) 0.0191(19) 0.022(2)
O11 0.027(2) 0.0189(18) 0.034(2) 0.0068(16) 0.0028(17) 0.0105(16)
O10 0.075(4) 0.035(3) 0.049(3) 0.007(2) 0.003(3) 0.037(3)
O9 0.040(3) 0.035(3) 0.049(3) -0.003(2) -0.015(2) 0.008(2)
O8 0.032(2) 0.036(2) 0.044(2) 0.022(2) 0.0113(19) 0.0100(19)
O7 0.048(3) 0.046(3) 0.044(3) 0.031(2) 0.014(2) 0.021(2)
O6 0.025(2) 0.050(3) 0.057(3) 0.014(2) 0.010(2) 0.012(2)
O5 0.039(3) 0.057(3) 0.023(2) 0.0008(19) 0.0015(18) 0.033(2)
O4 0.027(2) 0.037(2) 0.059(3) 0.007(2) -0.007(2) 0.016(2)
O3 0.026(2) 0.028(2) 0.084(4) 0.026(2) -0.008(2) 0.0058(19)
N10 0.033(3) 0.035(3) 0.032(3) 0.008(2) 0.007(2) 0.021(2)
O2 0.060(3) 0.099(4) 0.050(3) 0.042(3) 0.031(3) 0.062(3)
N9 0.041(3) 0.046(3) 0.036(3) 0.013(2) 0.017(2) 0.026(3)
O1 0.104(5) 0.061(3) 0.037(3) -0.006(2) 0.010(3) 0.051(4)
N8 0.039(3) 0.039(3) 0.032(3) 0.010(2) 0.007(2) 0.019(2)
OW1 0.060(3) 0.057(3) 0.033(2) 0.019(2) 0.012(2) 0.038(3)
O39 0.064(4) 0.090(4) 0.061(3) 0.048(3) 0.045(3) 0.047(3)
O37 0.068(4) 0.089(5) 0.091(5) 0.021(4) 0.000(4) 0.042(4)
O36 0.084(5) 0.099(5) 0.069(4) 0.011(4) 0.019(4) 0.054(4)
N7 0.065(4) 0.046(3) 0.037(3) 0.019(3) 0.023(3) 0.038(3)
N5 0.027(3) 0.028(3) 0.041(3) 0.015(2) 0.007(2) 0.008(2)
N3 0.045(3) 0.028(3) 0.039(3) 0.012(2) 0.010(2) 0.019(2)
C26 0.026(3) 0.027(3) 0.035(3) 0.015(2) 0.008(2) 0.011(2)
N2 0.032(3) 0.034(3) 0.043(3) 0.011(2) 0.005(2) 0.012(2)
N4 0.039(3) 0.025(3) 0.039(3) 0.010(2) 0.006(2) 0.015(2)
N1 0.036(3) 0.042(3) 0.034(3) 0.010(2) 0.007(2) 0.017(3)
N6 0.031(3) 0.023(2) 0.039(3) 0.011(2) 0.011(2) 0.008(2)
C11 0.037(4) 0.040(4) 0.042(3) 0.025(3) 0.011(3) 0.020(3)
C25 0.023(3) 0.035(3) 0.060(4) 0.019(3) 0.007(3) 0.005(3)
C28 0.036(4) 0.032(3) 0.043(4) 0.017(3) 0.011(3) 0.012(3)
C35 0.027(3) 0.025(3) 0.032(3) 0.010(2) 0.006(2) 0.008(2)
C22 0.047(4) 0.028(3) 0.049(4) 0.006(3) -0.001(3) 0.018(3)
N14 0.056(4) 0.068(4) 0.048(4) 0.032(3) 0.009(3) 0.034(3)
C27 0.046(4) 0.023(3) 0.053(4) 0.021(3) 0.010(3) 0.008(3)
C31 0.032(4) 0.034(3) 0.045(4) 0.014(3) 0.009(3) 0.008(3)
C13 0.075(5) 0.034(4) 0.047(4) 0.018(3) 0.018(4) 0.031(4)
C20 0.052(5) 0.040(4) 0.062(5) 0.029(4) -0.001(4) 0.019(3)
C23 0.033(3) 0.035(3) 0.039(3) 0.016(3) 0.002(3) 0.014(3)
C12 0.046(4) 0.038(3) 0.035(3) 0.019(3) 0.011(3) 0.023(3)
C24 0.038(4) 0.028(3) 0.040(3) 0.016(3) 0.008(3) 0.012(3)
C7 0.037(4) 0.051(4) 0.062(5) 0.033(4) 0.016(3) 0.024(3)
C21 0.042(4) 0.026(3) 0.065(5) 0.020(3) 0.002(3) 0.015(3)
C34 0.033(4) 0.025(3) 0.054(4) 0.018(3) 0.016(3) 0.006(3)
C6 0.062(6) 0.089(7) 0.087(6) 0.058(6) 0.053(5) 0.051(5)
C42 0.040(4) 0.048(4) 0.058(5) 0.010(4) 0.016(4) 0.014(3)
C19 0.047(4) 0.032(3) 0.048(4) 0.018(3) 0.006(3) 0.018(3)
C17 0.124(9) 0.056(5) 0.031(4) 0.010(4) -0.007(4) 0.036(5)
N16 0.090(3) 0.091(3) 0.090(3) 0.0278(13) 0.0149(11) 0.0371(13)
C33 0.039(4) 0.026(3) 0.076(5) 0.020(3) 0.014(4) -0.001(3)
C10 0.036(4) 0.042(4) 0.054(4) 0.012(3) -0.001(3) 0.011(3)
OW3 0.058(4) 0.123(6) 0.072(4) 0.035(4) 0.012(3) 0.057(4)
N13 0.058(4) 0.097(5) 0.060(4) 0.050(4) 0.030(3) 0.048(4)
C32 0.029(4) 0.045(4) 0.072(5) 0.021(4) 0.009(3) 0.009(3)
C16 0.073(6) 0.044(4) 0.039(4) 0.014(3) 0.012(4) 0.027(4)
C18 0.094(7) 0.060(5) 0.044(4) 0.028(4) 0.001(4) 0.036(5)
C29 0.039(4) 0.045(4) 0.076(5) 0.037(4) 0.006(4) 0.018(3)
C5 0.084(7) 0.069(6) 0.053(5) 0.031(4) 0.036(5) 0.052(5)
C126 0.036(4) 0.035(4) 0.061(4) 0.024(3) 0.011(3) 0.004(3)
C1 0.050(5) 0.049(4) 0.043(4) 0.003(3) -0.004(3) 0.015(4)
C8 0.033(4) 0.074(6) 0.083(6) 0.046(5) 0.014(4) 0.011(4)
C43 0.043(4) 0.028(3) 0.073(5) 0.016(3) 0.019(4) 0.020(3)
C9 0.036(4) 0.058(5) 0.075(6) 0.028(5) -0.008(4) 0.002(4)
C15 0.094(7) 0.048(5) 0.038(4) 0.001(3) 0.008(4) 0.029(5)
C30 0.032(4) 0.052(4) 0.076(5) 0.032(4) 0.008(4) 0.022(3)
C14 0.097(7) 0.043(4) 0.052(5) 0.011(4) 0.022(5) 0.040(5)
C39 0.057(5) 0.037(4) 0.120(8) 0.031(5) 0.012(5) 0.023(4)
C41 0.043(5) 0.066(6) 0.077(6) 0.010(5) 0.019(4) 0.005(4)
N12 0.088(6) 0.088(6) 0.059(5) 0.040(5) -0.007(4) 0.016(5)
C4 0.063(5) 0.049(4) 0.046(4) 0.025(3) 0.027(4) 0.034(4)
N11 0.161(11) 0.098(7) 0.096(7) 0.040(6) 0.081(7) 0.058(7)
C52 0.066(6) 0.086(6) 0.088(6) 0.030(5) 0.003(5) 0.008(5)
C38 0.066(6) 0.064(6) 0.118(9) 0.050(6) 0.018(6) 0.016(5)
C37 0.102(9) 0.039(5) 0.160(11) 0.031(6) 0.079(8) 0.027(5)
C3 0.097(7) 0.061(5) 0.039(4) 0.009(4) 0.016(4) 0.053(5)
C2 0.083(7) 0.054(5) 0.046(5) -0.006(4) -0.005(4) 0.031(5)
C46 0.058(6) 0.085(7) 0.087(7) 0.040(6) 0.020(5) 0.033(5)
C49 0.163(12) 0.066(7) 0.052(6) 0.022(5) 0.001(7) 0.010(7)
C48 0.049(5) 0.080(7) 0.118(9) 0.041(6) 0.003(5) 0.025(5)
C51 0.24(2) 0.131(14) 0.24(2) 0.040(14) 0.027(19) 0.050(15)
C47 0.205(16) 0.060(6) 0.088(8) 0.029(6) 0.078(9) 0.029(8)
C45 0.226(18) 0.085(9) 0.062(7) 0.024(7) 0.011(9) -0.011(10)
C44 0.128(12) 0.100(9) 0.113(10) 0.020(8) 0.030(9) 0.060(9)
N15 0.073(5) 0.047(4) 0.047(4) 0.014(3) 0.015(3) 0.008(3)
C50 0.085(7) 0.072(6) 0.100(7) 0.040(6) 0.001(6) 0.033(5)
O5W 0.093(6) 0.243(12) 0.106(6) 0.078(7) 0.025(5) 0.090(7)
O4W 0.140(9) 0.183(10) 0.103(6) 0.007(6) -0.014(6) 0.101(8)
Cl1 0.0456(10) 0.0417(9) 0.0398(9) 0.0158(7) -0.0030(7) 0.0050(7)
O38 0.161(7) 0.040(3) 0.049(3) 0.007(3) 0.044(4) 0.023(4)
Zn1 0.0455(5) 0.0282(4) 0.0444(4) 0.0110(3) 0.0213(4) 0.0191(3)
Zn2 0.0321(4) 0.0297(4) 0.0358(4) 0.0109(3) 0.0062(3) 0.0143(3)
Zn3 0.0450(5) 0.0691(6) 0.0491(5) 0.0320(4) 0.0187(4) 0.0330(4)
Zn4 0.0398(10) 0.0465(11) 0.0401(9) 0.0086(8) 0.0118(8) 0.0178(8)
Zn4A 0.0404(11) 0.0350(11) 0.0412(11) 0.0105(8) 0.0099(8) 0.0173(9)

loop_
_atom_type_symbol
_atom_type_description
_atom_type_scat_dispersion_real
_atom_type_scat_dispersion_imag
_atom_type_scat_source
C C 0.0033 0.0016 'International Tables Vol C Tables 4.2.6.8 and 6.1.1.4'
H H 0.0000 0.0000 'International Tables Vol C Tables 4.2.6.8 and 6.1.1.4'
N N 0.0061 0.0033 'International Tables Vol C Tables 4.2.6.8 and 6.1.1.4'
O O 0.0106 0.0060 'International Tables Vol C Tables 4.2.6.8 and 6.1.1.4'
V V 0.3005 0.5294 'International Tables Vol C Tables 4.2.6.8 and 6.1.1.4'
Zn Zn 0.2839 1.4301 'International Tables Vol C Tables 4.2.6.8 and 6.1.1.4'
Cl Cl 0.1484 0.1585 'International Tables Vol C Tables 4.2.6.8 and 6.1.1.4'

loop_
_geom_angle_atom_site_label_1
_geom_angle_atom_site_label_2
_geom_angle_atom_site_label_3
_geom_angle
_geom_angle_site_symmetry_1
_geom_angle_site_symmetry_3
O26 V1 O30 107.20(18) . .
O26 V1 O33 104.81(18) . .
O30 V1 O33 147.99(16) . .
O26 V1 O28 104.40(18) . .
O30 V1 O28 92.55(15) . .
O33 V1 O28 79.47(15) . .
O26 V1 O32 106.47(18) . .
O30 V1 O32 77.89(15) . .
O33 V1 O32 93.12(15) . .
O28 V1 O32 149.12(15) . .
O26 V1 V5 112.43(15) . .
O30 V1 V5 123.25(11) . .
O33 V1 V5 39.97(11) . .
O28 V1 V5 39.73(10) . .
O32 V1 V5 124.40(11) . .
O26 V1 V3 115.39(15) . .
O30 V1 V3 38.77(11) . .
O33 V1 V3 123.43(11) . .
O28 V1 V3 123.05(11) . .
O32 V1 V3 39.39(10) . .
V5 V1 V3 132.17(4) . .
O24 V2 O19 102.14(18) . .
O24 V2 O35 110.50(18) . .
O19 V2 O35 90.30(16) . .
O24 V2 O28 113.02(18) . .
O19 V2 O28 90.01(16) . .
O35 V2 O28 135.36(16) . .
O24 V2 O29 102.70(18) . .
O19 V2 O29 155.16(16) . .
O35 V2 O29 81.75(16) . .
O28 V2 O29 79.63(15) . .
O24 V2 V10 109.87(14) . .
O19 V2 V10 128.91(12) . .
O35 V2 V10 41.73(11) . .
O28 V2 V10 111.48(11) . .
O29 V2 V10 40.12(11) . .
O24 V2 V5 111.34(14) . .
O19 V2 V5 127.35(12) . .
O35 V2 V5 113.00(12) . .
O28 V2 V5 40.05(11) . .
O29 V2 V5 39.67(11) . .
V10 V2 V5 75.64(3) . .
O15 V3 O27 106.1(2) . .
O15 V3 O18 108.6(2) . .
O27 V3 O18 95.40(17) . .
O15 V3 O30 108.9(2) . .
O27 V3 O30 82.94(16) . .
O18 V3 O30 141.37(16) . .
O15 V3 O32 108.10(19) . .
O27 V3 O32 144.77(16) . .
O18 V3 O32 81.81(16) . .
O30 V3 O32 78.15(15) . .
O15 V3 V8 112.98(16) . .
O27 V3 V8 128.98(13) . .
O18 V3 V8 42.05(12) . .
O30 V3 V8 112.39(11) . .
O32 V3 V8 39.82(11) . .
O15 V3 V7 112.57(16) . .
O27 V3 V7 45.09(13) . .
O18 V3 V7 128.93(12) . .
O30 V3 V7 37.87(11) . .
O32 V3 V7 111.63(11) . .
V8 V3 V7 132.48(4) . .
O15 V3 V1 117.69(16) . .
O27 V3 V1 114.29(13) . .
O18 V3 V1 112.41(12) . .
O30 V3 V1 38.89(10) . .
O32 V3 V1 39.53(11) . .
V8 V3 V1 74.69(3) . .
V7 V3 V1 72.94(3) . .
O16 V4 O3 105.9(2) . .
O16 V4 O33 107.75(19) . .
O3 V4 O33 91.96(19) . .
O16 V4 O20 110.2(2) . .
O3 V4 O20 84.6(2) . .
O33 V4 O20 141.31(18) . .
O16 V4 O11 106.2(2) . .
O3 V4 O11 147.67(19) . .
O33 V4 O11 81.50(16) . .
O20 V4 O11 81.24(17) . .
O16 V4 V5 110.20(16) . .
O3 V4 V5 127.71(14) . .
O33 V4 V5 41.67(11) . .
O20 V4 V5 115.32(13) . .
O11 V4 V5 39.95(11) . .
O16 V4 V12 115.21(17) . .
O3 V4 V12 119.44(17) . .
O33 V4 V12 113.81(11) . .
O20 V4 V12 40.96(13) . .
O11 V4 V12 40.30(12) . .
V5 V4 V12 76.48(4) . .
O16 V4 V16 113.82(17) . .
O3 V4 V16 52.23(17) . .
O33 V4 V16 130.58(11) . .
O20 V4 V16 32.42(14) . .
O11 V4 V16 110.10(12) . .
V5 V4 V16 133.06(5) . .
V12 V4 V16 70.85(4) . .
O8 V5 O11 109.3(2) . .
O8 V5 O29 107.6(2) . .
O11 V5 O29 92.10(17) . .
O8 V5 O28 107.8(2) . .
O11 V5 O28 142.57(16) . .
O29 V5 O28 81.81(16) . .
O8 V5 O33 109.10(19) . .
O11 V5 O33 82.79(16) . .
O29 V5 O33 142.58(16) . .
O28 V5 O33 80.28(15) . .
O8 V5 V4 113.45(16) . .
O11 V5 V4 42.25(12) . .
O29 V5 V4 125.99(12) . .
O28 V5 V4 115.47(11) . .
O33 V5 V4 40.66(11) . .
O8 V5 V2 111.52(16) . .
O11 V5 V2 125.92(12) . .
O29 V5 V2 42.44(11) . .
O28 V5 V2 39.47(11) . .
O33 V5 V2 114.48(11) . .
V4 V5 V2 134.18(4) . .
O8 V5 V1 117.77(17) . .
O11 V5 V1 113.82(12) . .
O29 V5 V1 113.27(12) . .
O28 V5 V1 40.32(11) . .
O33 V5 V1 40.19(10) . .
V4 V5 V1 76.45(3) . .
V2 V5 V1 75.48(3) . .
O7 V6 O27 107.3(2) . .
O7 V6 O12 108.7(2) . .
O27 V6 O12 94.39(18) . .
O7 V6 O34 109.1(2) . .
O27 V6 O34 82.33(16) . .
O12 V6 O34 141.21(17) . .
O7 V6 O14 108.3(2) . .
O27 V6 O14 143.61(16) . .
O12 V6 O14 81.05(18) . .
O34 V6 O14 79.38(16) . .
O7 V6 V13 112.53(17) . .
O27 V6 V13 127.59(12) . .
O12 V6 V13 41.39(14) . .
O34 V6 V13 113.66(12) . .
O14 V6 V13 39.75(12) . .
O7 V6 V7 113.40(17) . .
O27 V6 V7 44.69(12) . .
O12 V6 V7 127.78(13) . .
O34 V6 V7 37.67(11) . .
O14 V6 V7 112.07(12) . .
V13 V6 V7 132.46(4) . .
O7 V6 V9 117.76(18) . .
O27 V6 V9 114.06(12) . .
O12 V6 V9 112.02(14) . .
O34 V6 V9 39.80(11) . .
O14 V6 V9 39.79(12) . .
V13 V6 V9 75.16(4) . .
V7 V6 V9 73.38(3) . .
O17 V7 O19 102.60(19) . .
O17 V7 O30 110.14(19) . .
O19 V7 O30 94.74(16) . .
O17 V7 O34 111.71(19) . .
O19 V7 O34 94.56(17) . .
O30 V7 O34 133.78(16) . .
O17 V7 O27 99.30(18) . .
O19 V7 O27 158.10(16) . .
O30 V7 O27 77.20(15) . .
O34 V7 O27 77.56(16) . .
O17 V7 V3 107.72(16) . .
O19 V7 V3 131.36(13) . .
O30 V7 V3 39.27(11) . .
O34 V7 V3 107.94(12) . .
O27 V7 V3 37.95(10) . .
O17 V7 V6 108.87(15) . .
O19 V7 V6 130.79(13) . .
O30 V7 V6 108.20(12) . .
O34 V7 V6 38.86(11) . .
O27 V7 V6 38.73(11) . .
V3 V7 V6 72.41(3) . .
O21 V8 O3 106.0(2) . .
O21 V8 O32 108.53(19) . .
O3 V8 O32 94.82(19) . .
O21 V8 O23 106.6(2) . .
O3 V8 O23 87.1(2) . .
O32 V8 O23 142.73(17) . .
O21 V8 O18 105.57(19) . .
O3 V8 O18 147.94(19) . .
O32 V8 O18 80.21(16) . .
O23 V8 O18 78.83(16) . .
O21 V8 V3 110.94(15) . .
O3 V8 V3 129.36(15) . .
O32 V8 V3 41.23(11) . .
O23 V8 V3 113.09(12) . .
O18 V8 V3 39.02(11) . .
O21 V8 V11 113.23(16) . .
O3 V8 V11 120.02(18) . .
O32 V8 V11 112.40(11) . .
O23 V8 V11 39.77(11) . .
O18 V8 V11 39.17(11) . .
V3 V8 V11 74.62(3) . .
O21 V8 V16 113.07(15) . .
O3 V8 V16 52.09(18) . .
O32 V8 V16 132.22(12) . .
O23 V8 V16 35.01(12) . .
O18 V8 V16 109.26(12) . .
V3 V8 V16 131.95(5) . .
V11 V8 V16 71.18(4) . .
O13 V9 O14 105.0(2) . .
O13 V9 O34 107.7(2) . .
O14 V9 O34 78.49(16) . .
O13 V9 O35 106.6(2) . .
O14 V9 O35 148.44(16) . .
O34 V9 O35 91.52(15) . .
O13 V9 O25 105.7(2) . .
O14 V9 O25 94.52(17) . .
O34 V9 O25 146.58(16) . .
O35 V9 O25 77.41(16) . .
O13 V9 V6 114.36(18) . .
O14 V9 V6 39.42(12) . .
O34 V9 V6 39.27(11) . .
O35 V9 V6 122.60(11) . .
O25 V9 V6 124.11(13) . .
O13 V9 V10 114.71(18) . .
O14 V9 V10 124.24(12) . .
O34 V9 V10 120.87(11) . .
O35 V9 V10 38.68(11) . .
O25 V9 V10 39.05(12) . .
V6 V9 V10 130.93(4) . .
O9 V10 O29 106.3(2) . .
O9 V10 O22 107.0(2) . .
O29 V10 O22 93.82(17) . .
O9 V10 O35 108.0(2) . .
O29 V10 O35 85.19(16) . .
O22 V10 O35 143.77(18) . .
O9 V10 O25 108.2(2) . .
O29 V10 O25 145.05(17) . .
O22 V10 O25 81.38(18) . .
O35 V10 O25 79.16(16) . .
O9 V10 V2 111.35(19) . .
O29 V10 V2 44.34(12) . .
O22 V10 V2 129.24(13) . .
O35 V10 V2 40.95(11) . .
O25 V10 V2 115.28(12) . .
O9 V10 V14 111.79(19) . .
O29 V10 V14 127.47(13) . .
O22 V10 V14 41.46(13) . .
O35 V10 V14 114.37(12) . .
O25 V10 V14 39.98(12) . .
V2 V10 V14 135.80(5) . .
O9 V10 V9 117.73(19) . .
O29 V10 V9 116.04(12) . .
O22 V10 V9 113.04(14) . .
O35 V10 V9 39.64(11) . .
O25 V10 V9 39.85(12) . .
V2 V10 V9 76.39(3) . .
V14 V10 V9 75.63(4) . .
O6 V11 O12 108.1(2) . .
O6 V11 O18 106.6(2) . .
O12 V11 O18 93.24(17) . .
O6 V11 O23 105.9(2) . .
O12 V11 O23 145.92(18) . .
O18 V11 O23 79.06(16) . .
O6 V11 O4 106.5(2) . .
O12 V11 O4 78.55(18) . .
O18 V11 O4 146.84(18) . .
O23 V11 O4 89.89(18) . .
O6 V11 V17 123.66(19) . .
O12 V11 V17 112.23(15) . .
O18 V11 V17 108.50(13) . .
O23 V11 V17 43.00(13) . .
O4 V11 V17 48.83(15) . .
O6 V11 V13 115.51(18) . .
O12 V11 V13 39.71(13) . .
O18 V11 V13 123.56(12) . .
O23 V11 V13 120.13(12) . .
O4 V11 V13 39.02(13) . .
V17 V11 V13 77.68(6) . .
O6 V11 V8 113.47(18) . .
O12 V11 V8 123.91(13) . .
O18 V11 V8 40.16(11) . .
O23 V11 V8 39.00(11) . .
O4 V11 V8 120.94(15) . .
V17 V11 V8 72.79(6) . .
V13 V11 V8 130.89(4) . .
O10 V12 O11 106.0(2) . .
O10 V12 O20 107.4(2) . .
O11 V12 O20 82.58(17) . .
O10 V12 O2 105.7(3) . .
O11 V12 O2 148.3(2) . .
O20 V12 O2 89.1(2) . .
O10 V12 O22 106.4(2) . .
O11 V12 O22 92.81(17) . .
O20 V12 O22 145.88(19) . .
O2 V12 O22 77.25(19) . .
O10 V12 V4 113.37(18) . .
O11 V12 V4 41.91(12) . .
O20 V12 V4 40.69(12) . .
O2 V12 V4 122.72(19) . .
O22 V12 V4 125.50(12) . .
O10 V12 V14 113.60(18) . .
O11 V12 V14 124.06(12) . .
O20 V12 V14 118.77(15) . .
O2 V12 V14 37.79(14) . .
O22 V12 V14 39.65(13) . .
V4 V12 V14 132.91(5) . .
O39 V13 O5 105.7(3) . .
O39 V13 O14 107.0(2) . .
O5 V13 O14 91.84(19) . .
O39 V13 O4 107.8(3) . .
O5 V13 O4 87.57(19) . .
O14 V13 O4 143.94(19) . .
O39 V13 O12 107.9(3) . .
O5 V13 O12 146.27(18) . .
O14 V13 O12 81.21(17) . .
O4 V13 O12 79.57(18) . .
O39 V13 V15 110.4(2) . .
O5 V13 V15 44.94(13) . .
O14 V13 V15 128.67(14) . .
O4 V13 V15 42.83(14) . .
O12 V13 V15 117.73(13) . .
O39 V13 V6 111.0(2) . .
O5 V13 V6 126.54(14) . .
O14 V13 V6 41.22(13) . .
O4 V13 V6 115.12(15) . .
O12 V13 V6 40.09(12) . .
V15 V13 V6 137.94(5) . .
O39 V13 V11 116.5(2) . .
O5 V13 V11 119.63(13) . .
O14 V13 V11 112.99(12) . .
O4 V13 V11 40.59(14) . .
O12 V13 V11 39.17(12) . .
V15 V13 V11 79.73(4) . .
V6 V13 V11 75.63(4) . .
O1 V14 O5 109.2(3) . .
O1 V14 O2 107.9(3) . .
O5 V14 O2 88.8(2) . .
O1 V14 O25 107.8(3) . .
O5 V14 O25 91.26(19) . .
O2 V14 O25 142.1(2) . .
O1 V14 O22 103.1(3) . .
O5 V14 O22 147.70(18) . .
O2 V14 O22 78.99(19) . .
O25 V14 O22 80.97(17) . .
O1 V14 V15 110.6(2) . .
O5 V14 V15 47.62(14) . .
O2 V14 V15 41.80(17) . .
O25 V14 V15 130.77(15) . .
O22 V14 V15 117.78(13) . .
O1 V14 V10 108.8(2) . .
O5 V14 V10 126.27(14) . .
O2 V14 V10 113.63(15) . .
O25 V14 V10 41.09(13) . .
O22 V14 V10 39.94(12) . .
V15 V14 V10 138.87(5) . .
O1 V14 V12 113.2(2) . .
O5 V14 V12 120.26(14) . .
O2 V14 V12 39.27(15) . .
O25 V14 V12 112.68(13) . .
O22 V14 V12 39.91(12) . .
V15 V14 V12 78.53(5) . .
V10 V14 V12 75.62(4) . .
O36 V15 O2 115.5(3) . .
O36 V15 O4 115.5(3) . .
O2 V15 O4 129.0(2) . .
O36 V15 O5 102.8(3) . .
O2 V15 O5 85.7(2) . .
O4 V15 O5 82.85(19) . .
O36 V15 V17 134.8(3) . .
O2 V15 V17 76.8(2) . .
O4 V15 V17 68.17(18) . .
O5 V15 V17 121.96(15) . .
O36 V15 O38 95.8(3) . .
O2 V15 O38 90.3(2) . .
O4 V15 O38 85.2(2) . .
O5 V15 O38 160.89(19) . .
V17 V15 O38 39.12(15) . .
O36 V15 V14 111.0(3) . .
O2 V15 V14 43.64(15) . .
O4 V15 V14 114.15(14) . .
O5 V15 V14 42.65(14) . .
V17 V15 V14 106.53(11) . .
O38 V15 V14 132.97(17) . .
O36 V15 V13 112.7(3) . .
O2 V15 V13 113.76(16) . .
O4 V15 V13 42.21(13) . .
O5 V15 V13 40.82(14) . .
V17 V15 V13 98.68(10) . .
O38 V15 V13 126.59(15) . .
V14 V15 V13 78.22(5) . .
V17 V16 O37 143.4(3) . .
V17 V16 O20 87.3(2) . .
O37 V16 O20 113.0(3) . .
V17 V16 O38 52.0(2) . .
O37 V16 O38 92.2(4) . .
O20 V16 O38 106.1(3) . .
V17 V16 O23 76.11(19) . .
O37 V16 O23 109.3(3) . .
O20 V16 O23 127.6(2) . .
O38 V16 O23 101.6(2) . .
V17 V16 O3 119.31(18) . .
O37 V16 O3 96.3(3) . .
O20 V16 O3 72.78(17) . .
O38 V16 O3 171.2(3) . .
O23 V16 O3 73.24(16) . .
V17 V16 V4 106.41(15) . .
O37 V16 V4 107.4(3) . .
O20 V16 V4 35.48(13) . .
O38 V16 V4 141.2(2) . .
O23 V16 V4 102.90(14) . .
O3 V16 V4 37.33(10) . .
V17 V16 V8 98.86(14) . .
O37 V16 V8 106.2(2) . .
O20 V16 V8 100.79(15) . .
O38 V16 V8 138.09(19) . .
O23 V16 V8 36.97(12) . .
O3 V16 V8 36.28(10) . .
V4 V16 V8 68.65(4) . .
V16 V17 O38 79.3(3) . .
V16 V17 O23 62.97(17) . .
O38 V17 O23 108.4(3) . .
V16 V17 V15 154.4(2) . .
O38 V17 V15 77.8(3) . .
O23 V17 V15 136.3(2) . .
V16 V17 O20 54.18(16) . .
O38 V17 O20 101.7(3) . .
O23 V17 O20 101.4(2) . .
V15 V17 O20 120.08(19) . .
V16 V17 O4 142.0(2) . .
O38 V17 O4 98.8(3) . .
O23 V17 O4 82.33(19) . .
V15 V17 O4 54.21(14) . .
O20 V17 O4 156.7(2) . .
V16 V17 O2 123.2(2) . .
O38 V17 O2 94.3(3) . .
O23 V17 O2 157.3(2) . .
V15 V17 O2 47.91(14) . .
O20 V17 O2 72.84(18) . .
O4 V17 O2 94.82(19) . .
V16 V17 V11 104.77(17) . .
O38 V17 V11 117.4(3) . .
O23 V17 V11 41.83(12) . .
V15 V17 V11 96.00(12) . .
O20 V17 V11 131.81(16) . .
O4 V17 V11 42.21(13) . .
O2 V17 V11 126.87(16) . .
V2 O35 V10 97.32(17) . .
V2 O35 V9 141.1(2) . .
V10 O35 V9 101.68(17) . .
V7 O34 V6 103.48(18) . .
V7 O34 V9 137.9(2) . .
V6 O34 V9 100.93(16) . .
V4 O33 V5 97.67(16) . .
V4 O33 V1 141.2(2) . .
V5 O33 V1 99.84(16) . .
V8 O32 V3 98.95(16) . .
V8 O32 V1 138.7(2) . .
V3 O32 V1 101.08(17) . .
V7 O30 V3 102.85(17) . .
V7 O30 V1 138.2(2) . .
V3 O30 V1 102.34(17) . .
V10 O29 V5 143.4(2) . .
V10 O29 V2 95.54(17) . .
V5 O29 V2 97.89(17) . .
V2 O28 V5 100.48(17) . .
V2 O28 V1 139.8(2) . .
V5 O28 V1 99.95(16) . .
V3 O27 V6 142.0(2) . .
V3 O27 V7 96.96(17) . .
V6 O27 V7 96.58(17) . .
V1 O26 Zn1 131.0(2) . .
V14 O25 V10 98.92(19) . .
V14 O25 V9 140.4(2) . .
V10 O25 V9 101.10(18) . .
V16 O23 V8 108.0(2) . .
V16 O23 V11 136.1(2) . .
V8 O23 V11 101.23(18) . .
V16 O23 V17 40.92(12) . .
V8 O23 V17 127.1(2) . .
V11 O23 V17 95.17(18) . .
V10 O22 V14 98.61(18) . .
V10 O22 V12 140.8(2) . .
V14 O22 V12 100.4(2) . .
V16 O20 V4 112.1(2) . .
V16 O20 V12 138.8(3) . .
V4 O20 V12 98.34(19) . .
V16 O20 V17 38.50(13) . .
V4 O20 V17 127.8(2) . .
V12 O20 V17 100.7(2) . .
V7 O19 V2 129.4(2) . .
V3 O18 V11 142.6(2) . .
V3 O18 V8 98.93(17) . .
V11 O18 V8 100.67(17) . .
V13 O14 V6 99.03(19) . .
V13 O14 V9 139.8(2) . .
V6 O14 V9 100.79(17) . .
V6 O12 V11 142.6(2) . .
V6 O12 V13 98.5(2) . .
V11 O12 V13 101.12(19) . .
V5 O11 V12 144.2(2) . .
V5 O11 V4 97.80(17) . .
V12 O11 V4 97.80(18) . .
V14 O5 V13 142.6(2) . .
V14 O5 V15 89.7(2) . .
V13 O5 V15 94.25(19) . .
V13 O4 V15 95.0(2) . .
V13 O4 V11 100.4(2) . .
V15 O4 V11 145.4(3) . .
V13 O4 V17 128.4(2) . .
V15 O4 V17 57.62(15) . .
V11 O4 V17 89.0(2) . .
V8 O3 V4 140.5(3) . .
V8 O3 V16 91.6(2) . .
V4 O3 V16 90.4(2) . .
C43 N10 Zn1 108.8(4) . .
V15 O2 V14 94.6(2) . .
V15 O2 V12 148.5(3) . .
V14 O2 V12 102.9(2) . .
V15 O2 V17 55.33(18) . .
V14 O2 V17 126.5(3) . .
V12 O2 V17 93.5(2) . .
C42 N9 Zn1 107.1(4) . .
V14 O1 Zn4A 127.6(3) . 2_665
C37 N8 Zn1 108.6(5) . .
C39 N7 Zn1 109.8(5) . .
C25 N5 C26 117.4(5) . .
C25 N5 Zn2 130.2(4) . .
C26 N5 Zn2 112.3(4) . .
C13 N3 C24 118.1(6) . .
C13 N3 Zn2 128.2(5) . .
C24 N3 Zn2 113.5(4) . .
N5 C26 C28 123.0(5) . .
N5 C26 C35 117.6(5) . .
C28 C26 C35 119.4(5) . .
C10 N2 C11 118.7(6) . .
C10 N2 Zn2 128.6(5) . .
C11 N2 Zn2 112.4(4) . .
C22 N4 C23 118.0(6) . .
C22 N4 Zn2 128.1(5) . .
C23 N4 Zn2 112.7(4) . .
C1 N1 C12 118.3(6) . .
C1 N1 Zn2 128.7(5) . .
C12 N1 Zn2 113.1(4) . .
C34 N6 C35 117.7(5) . .
C34 N6 Zn2 127.0(4) . .
C35 N6 Zn2 115.3(4) . .
N2 C11 C7 121.6(6) . .
N2 C11 C12 117.7(6) . .
C7 C11 C12 120.7(6) . .
N5 C25 C126 123.2(6) . .
C27 C28 C26 116.9(6) . .
C27 C28 C29 123.5(6) . .
C26 C28 C29 119.5(6) . .
N6 C35 C31 123.0(5) . .
N6 C35 C26 117.6(5) . .
C31 C35 C26 119.4(5) . .
N4 C22 C21 122.9(6) . .
C49 N14 Zn3 107.5(5) . .
C126 C27 C28 119.7(6) . .
C35 C31 C30 120.2(6) . .
C35 C31 C32 117.3(6) . .
C30 C31 C32 122.5(7) . .
N3 C13 C14 122.8(7) . .
C21 C20 C19 120.2(6) . .
N4 C23 C19 122.8(6) . .
N4 C23 C24 118.3(5) . .
C19 C23 C24 118.8(6) . .
N1 C12 C4 122.4(6) . .
N1 C12 C11 118.6(6) . .
C4 C12 C11 119.0(6) . .
N3 C24 C16 122.5(6) . .
N3 C24 C23 117.1(6) . .
C16 C24 C23 120.4(6) . .
C11 C7 C8 117.0(7) . .
C11 C7 C6 118.4(7) . .
C8 C7 C6 124.5(8) . .
C20 C21 C22 119.1(6) . .
N6 C34 C33 122.5(6) . .
C5 C6 C7 121.2(8) . .
N9 C42 C43 109.6(6) . .
N9 C42 C41 114.3(6) . .
C43 C42 C41 112.2(7) . .
C23 C19 C20 117.0(6) . .
C23 C19 C18 120.0(6) . .
C20 C19 C18 122.9(6) . .
C18 C17 C16 120.8(7) . .
C52 N16 Zn4A 102.3(7) . .
C52 N16 Zn4 108.2(7) . .
Zn4A N16 Zn4 17.20(12) . .
C52 N16 Zn4A 112.2(7) . 2_666
Zn4A N16 Zn4A 32.4(2) . 2_666
Zn4 N16 Zn4A 15.16(11) . 2_666
C32 C33 C34 120.9(6) . .
N2 C10 C9 123.1(7) . .
C47 N13 Zn3 106.5(5) . .
C33 C32 C31 118.5(7) . .
C15 C16 C24 117.5(7) . .
C15 C16 C17 123.6(7) . .
C24 C16 C17 118.9(7) . .
C17 C18 C19 121.0(7) . .
C30 C29 C28 121.0(6) . .
C6 C5 C4 121.6(7) . .
C27 C126 C25 119.8(6) . .
N1 C1 C2 122.7(8) . .
C9 C8 C7 121.4(7) . .
N10 C43 C42 111.0(5) . .
C8 C9 C10 118.0(8) . .
C14 C15 C16 120.2(7) . .
C29 C30 C31 120.3(6) . .
C15 C14 C13 118.8(7) . .
C37 C39 N7 118.1(7) . .
C46 N12 Zn3 112.0(6) . .
C3 C4 C12 117.6(7) . .
C3 C4 C5 123.3(7) . .
C12 C4 C5 119.1(7) . .
C45 N11 Zn3 111.3(8) . .
N16 C52 C51 127.3(13) . .
N16 C52 C50 118.1(11) . .
C51 C52 C50 104.6(13) . .
C39 C37 N8 118.4(8) . .
C39 C37 C38 120.7(8) . .
N8 C37 C38 115.0(9) . .
C2 C3 C4 119.5(7) . .
C3 C2 C1 119.3(8) . .
C45 C46 N12 113.2(9) . .
C47 C49 N14 117.8(9) . .
C47 C49 C48 123.4(10) . .
N14 C49 C48 112.6(9) . .
C49 C47 N13 118.8(10) . .
N11 C45 C46 116.9(10) . .
N11 C45 C44 121.4(12) . .
C46 C45 C44 115.2(11) . .
C50 N15 Zn4A 102.6(6) . .
C50 N15 Zn4 112.3(6) . .
Zn4A N15 Zn4 17.76(12) . .
C50 N15 Zn4A 118.9(6) . 2_666
Zn4A N15 Zn4A 32.2(2) . 2_666
Zn4 N15 Zn4A 14.40(10) . 2_666
N15 C50 C52 107.5(9) . .
V17 O38 V16 48.7(2) . .
V17 O38 V15 63.1(3) . .
V16 O38 V15 110.9(3) . .
N10 Zn1 N8 96.6(2) . .
N10 Zn1 N7 169.6(2) . .
N8 Zn1 N7 82.3(2) . .
N10 Zn1 N9 82.5(2) . .
N8 Zn1 N9 173.2(2) . .
N7 Zn1 N9 97.3(2) . .
N10 Zn1 OW1 92.79(18) . .
N8 Zn1 OW1 95.5(2) . .
N7 Zn1 OW1 97.6(2) . .
N9 Zn1 OW1 91.3(2) . .
N10 Zn1 O26 90.82(17) . .
N8 Zn1 O26 87.64(17) . .
N7 Zn1 O26 78.84(18) . .
N9 Zn1 O26 85.59(18) . .
OW1 Zn1 O26 174.91(15) . .
N6 Zn2 N1 95.0(2) . .
N6 Zn2 N2 162.0(2) . .
N1 Zn2 N2 78.0(2) . .
N6 Zn2 N3 95.3(2) . .
N1 Zn2 N3 165.2(2) . .
N2 Zn2 N3 95.0(2) . .
N6 Zn2 N4 105.80(19) . .
N1 Zn2 N4 90.68(19) . .
N2 Zn2 N4 91.0(2) . .
N3 Zn2 N4 76.37(18) . .
N6 Zn2 N5 76.77(18) . .
N1 Zn2 N5 100.02(19) . .
N2 Zn2 N5 88.05(19) . .
N3 Zn2 N5 92.59(19) . .
N4 Zn2 N5 168.80(19) . .
OW3 Zn3 N11 100.3(4) . .
OW3 Zn3 N13 96.2(3) . .
N11 Zn3 N13 96.5(3) . .
OW3 Zn3 N14 101.1(3) . .
N11 Zn3 N14 158.6(4) . .
N13 Zn3 N14 82.2(3) . .
OW3 Zn3 N12 98.4(3) . .
N11 Zn3 N12 78.9(3) . .
N13 Zn3 N12 165.3(3) . .
N14 Zn3 N12 96.9(3) . .
Zn4A Zn4 Zn4A 180.0 2_666 .
Zn4A Zn4 N15 111.1(4) 2_666 .
Zn4A Zn4 N15 68.9(4) . .
Zn4A Zn4 N15 68.9(4) 2_666 2_666
Zn4A Zn4 N15 111.1(4) . 2_666
N15 Zn4 N15 180.0 . 2_666
Zn4A Zn4 N16 103.0(4) 2_666 .
Zn4A Zn4 N16 77.0(4) . .
N15 Zn4 N16 80.6(3) . .
N15 Zn4 N16 99.4(3) 2_666 .
Zn4A Zn4 N16 77.0(4) 2_666 2_666
Zn4A Zn4 N16 103.0(4) . 2_666
N15 Zn4 N16 99.4(3) . 2_666
N15 Zn4 N16 80.6(3) 2_666 2_666
N16 Zn4 N16 180.0(5) . 2_666
Zn4 Zn4A Zn4A 0.004(2) . 2_666
Zn4 Zn4A N15 93.3(4) . .
Zn4A Zn4A N15 93.3(4) 2_666 .
Zn4 Zn4A O1 157.7(5) . 2_665
Zn4A Zn4A O1 157.7(5) 2_666 2_665
N15 Zn4A O1 103.2(3) . 2_665
Zn4 Zn4A N16 85.8(4) . .
Zn4A Zn4A N16 85.8(4) 2_666 .
N15 Zn4A N16 85.1(4) . .
O1 Zn4A N16 110.2(4) 2_665 .
Zn4 Zn4A N16 61.9(4) . 2_666
Zn4A Zn4A N16 61.9(4) 2_666 2_666
N15 Zn4A N16 96.2(4) . 2_666
O1 Zn4A N16 101.0(3) 2_665 2_666
N16 Zn4A N16 147.6(2) . 2_666
Zn4 Zn4A N15 54.5(3) . 2_666
Zn4A Zn4A N15 54.5(3) 2_666 2_666
N15 Zn4A N15 147.8(2) . 2_666
O1 Zn4A N15 107.9(3) 2_665 2_666
N16 Zn4A N15 91.8(3) . 2_666
N16 Zn4A N15 70.2(3) 2_666 2_666

loop_
_geom_bond_atom_site_label_1
_geom_bond_atom_site_label_2
_geom_bond_distance
_geom_bond_site_symmetry_2
V1 O26 1.622(4) .
V1 O30 1.946(4) .
V1 O33 1.954(4) .
V1 O28 1.960(4) .
V1 O32 1.964(4) .
V1 V5 2.9836(13) .
V1 V3 3.0280(13) .
V2 O24 1.623(4) .
V2 O19 1.873(4) .
V2 O35 1.897(4) .
V2 O28 1.913(4) .
V2 O29 2.016(4) .
V2 V10 2.8703(13) .
V2 V5 2.9588(13) .
V3 O15 1.608(4) .
V3 O27 1.852(4) .
V3 O18 1.871(4) .
V3 O30 1.941(4) .
V3 O32 1.958(4) .
V3 V8 2.9348(13) .
V3 V7 2.9892(13) .
V4 O16 1.594(4) .
V4 O3 1.862(4) .
V4 O33 1.906(4) .
V4 O20 1.924(4) .
V4 O11 1.968(4) .
V4 V5 2.8995(13) .
V4 V12 2.9190(14) .
V4 V16 3.0709(18) .
V5 O8 1.600(4) .
V5 O11 1.879(4) .
V5 O29 1.907(4) .
V5 O28 1.936(4) .
V5 O33 1.945(4) .
V6 O7 1.620(4) .
V6 O27 1.897(4) .
V6 O12 1.902(4) .
V6 O34 1.944(4) .
V6 O14 1.949(4) .
V6 V13 2.9209(14) .
V6 V7 3.0125(13) .
V6 V9 3.0149(14) .
V7 O17 1.602(4) .
V7 O19 1.771(4) .
V7 O30 1.882(4) .
V7 O34 1.893(4) .
V7 O27 2.133(4) .
V8 O21 1.616(4) .
V8 O3 1.820(4) .
V8 O32 1.902(4) .
V8 O23 1.945(4) .
V8 O18 1.990(4) .
V8 V11 3.0316(14) .
V8 V16 3.0756(18) .
V9 O13 1.599(4) .
V9 O14 1.964(4) .
V9 O34 1.966(4) .
V9 O35 1.966(4) .
V9 O25 1.971(4) .
V9 V10 3.0183(14) .
V10 O9 1.595(4) .
V10 O29 1.858(4) .
V10 O22 1.891(4) .
V10 O35 1.926(4) .
V10 O25 1.938(4) .
V10 V14 2.9127(16) .
V11 O6 1.605(4) .
V11 O12 1.931(4) .
V11 O18 1.948(4) .
V11 O23 1.977(4) .
V11 O4 1.984(5) .
V11 V17 2.953(3) .
V11 V13 2.9993(15) .
V12 O10 1.610(4) .
V12 O11 1.905(4) .
V12 O20 1.934(4) .
V12 O2 1.952(5) .
V12 O22 1.961(4) .
V12 V14 3.0061(15) .
V13 O39 1.604(5) .
V13 O5 1.866(5) .
V13 O14 1.891(4) .
V13 O4 1.920(4) .
V13 O12 1.953(5) .
V13 V15 2.8471(19) .
V14 O1 1.615(5) .
V14 O5 1.850(5) .
V14 O2 1.890(5) .
V14 O25 1.895(4) .
V14 O22 1.950(4) .
V14 V15 2.730(2) .
V15 O36 1.611(6) .
V15 O2 1.825(6) .
V15 O4 1.943(5) .
V15 O5 2.017(4) .
V15 V17 2.023(3) .
V15 O38 2.217(7) .
V16 V17 1.364(3) .
V16 O37 1.609(6) .
V16 O20 1.777(5) .
V16 O38 1.785(5) .
V16 O23 1.855(4) .
V16 O3 2.428(6) .
V17 O38 1.431(6) .
V17 O23 2.022(5) .
V17 O20 2.189(6) .
V17 O4 2.223(6) .
V17 O2 2.394(7) .
O26 Zn1 2.457(4) .
N10 C43 1.472(8) .
N10 Zn1 2.088(5) .
N9 C42 1.472(9) .
N9 Zn1 2.123(5) .
O1 Zn4A 1.967(7) 2_665
N8 C37 1.447(10) .
N8 Zn1 2.106(5) .
OW1 Zn1 2.237(4) .
N7 C39 1.416(10) .
N7 Zn1 2.109(5) .
N5 C25 1.343(7) .
N5 C26 1.358(7) .
N5 Zn2 2.215(5) .
N3 C13 1.325(8) .
N3 C24 1.365(7) .
N3 Zn2 2.181(5) .
C26 C28 1.411(8) .
C26 C35 1.434(8) .
N2 C10 1.338(8) .
N2 C11 1.365(8) .
N2 Zn2 2.172(5) .
N4 C22 1.329(8) .
N4 C23 1.356(8) .
N4 Zn2 2.185(5) .
N1 C1 1.314(9) .
N1 C12 1.347(8) .
N1 Zn2 2.157(5) .
N6 C34 1.346(7) .
N6 C35 1.362(7) .
N6 Zn2 2.123(5) .
C11 C7 1.404(9) .
C11 C12 1.443(9) .
C25 C126 1.380(9) .
C28 C27 1.411(8) .
C28 C29 1.413(9) .
C35 C31 1.392(9) .
C22 C21 1.406(9) .
N14 C49 1.455(11) .
N14 Zn3 2.122(6) .
C27 C126 1.360(10) .
C31 C30 1.425(9) .
C31 C32 1.431(9) .
C13 C14 1.417(10) .
C20 C21 1.346(10) .
C20 C19 1.411(9) .
C23 C19 1.404(9) .
C23 C24 1.432(9) .
C12 C4 1.403(9) .
C24 C16 1.405(9) .
C7 C8 1.414(11) .
C7 C6 1.432(11) .
C34 C33 1.375(10) .
C6 C5 1.347(13) .
C42 C43 1.478(10) .
C42 C41 1.509(10) .
C19 C18 1.427(10) .
C17 C18 1.348(11) .
C17 C16 1.438(10) .
N16 C52 1.405(13) .
N16 Zn4A 2.101(10) .
N16 Zn4 2.150(9) .
N16 Zn4A 2.376(10) 2_666
C33 C32 1.354(10) .
C10 C9 1.396(10) .
OW3 Zn3 2.045(6) .
N13 C47 1.435(12) .
N13 Zn3 2.090(6) .
C16 C15 1.404(10) .
C29 C30 1.361(9) .
C5 C4 1.433(11) .
C1 C2 1.400(11) .
C8 C9 1.350(12) .
C15 C14 1.353(11) .
C39 C37 1.381(12) .
N12 C46 1.444(12) .
N12 Zn3 2.133(7) .
C4 C3 1.393(12) .
N11 C45 1.376(14) .
N11 Zn3 2.089(9) .
C52 C51 1.43(2) .
C52 C50 1.488(14) .
C38 C37 1.477(12) .
C3 C2 1.345(13) .
C46 C45 1.435(14) .
C49 C47 1.336(13) .
C49 C48 1.504(14) .
C45 C44 1.520(16) .
N15 C50 1.442(12) .
N15 Zn4A 1.950(7) .
N15 Zn4 2.087(7) .
N15 Zn4A 2.391(7) 2_666
Zn4 Zn4A 0.637(4) 2_666
Zn4 Zn4A 0.637(4) .
Zn4 N15 2.087(7) 2_666
Zn4 N16 2.150(10) 2_666
Zn4A Zn4A 1.275(7) 2_666
Zn4A O1 1.967(7) 2_665
Zn4A N16 2.375(10) 2_666
Zn4A N15 2.391(7) 2_666
